data_4317362
loop_
_publ_author_name
'Zurine Serna'
'Noelia De la Pinta'
'M. Karmele Urtiaga'
'Luis Lezama'
'Gotzon Madariaga'
'J. Modesto Clemente-Juan'
'Eugenio Coronado'
'Roberto Cort\'es'

_publ_contact_author
;
   Prof. Roberto Cortes Montero
   Facultad de Ciencia y Tecnolog\'ia
   Dpto. de Qu\'imica Inorg\'anica 
   Universidad del Pa\'is Vasco
   Apartado 644
   48080 Bilbao
   Spain
;
_publ_contact_author_email roberto.cortes@ehu.es
_publ_contact_author_fax '34 4 6013500'
_publ_contact_author_phone '34 4 6015521'
_publ_section_title
;
 Defective Dicubane-like Tetranuclear Nickel(II) Cyanate and Azide
 Nanoscale Magnets
;
_journal_name_full 'Inorganic Chemistry'
_journal_page_first 11541
_journal_page_last 11549
_journal_paper_doi 10.1021/ic101970j
_journal_volume 49
_journal_year 2010
_chemical_formula_moiety 'C46 H40 N14 Ni4 O10, 2(Cl O4), 2(O)'
_chemical_formula_sum 'C46 H40 Cl2 N14 Ni4 O20'
_chemical_formula_weight 1414.58
_space_group_IT_number 14
_symmetry_cell_setting monoclinic
_symmetry_space_group_name_Hall '-P 2ybc'
_symmetry_space_group_name_H-M 'P 1 21/c 1'
_atom_sites_solution_primary direct
_atom_sites_solution_secondary difmap
_audit_creation_method SHELXL
_cell_angle_alpha 90.00
_cell_angle_beta 91.59(3)
_cell_angle_gamma 90.00
_cell_formula_units_Z 2
_cell_length_a 13.456(3)
_cell_length_b 10.906(2)
_cell_length_c 19.990(7)
_cell_measurement_reflns_used 25
_cell_measurement_temperature 293(2)
_cell_measurement_theta_max 15
_cell_measurement_theta_min 7
_cell_volume 2932.4(13)
_computing_cell_refinement 'Enraf-Nonius CAD-4'
_computing_data_collection 'Enraf-Nonius CAD-4'
_computing_data_reduction 'Xtal 3.2 (Hall, Flack & Stewart, 1992)'
_computing_structure_refinement 'SHELXL-93 (Sheldrick, 1993)'
_computing_structure_solution 'SHELXS-86 (Sheldrick, 1990)'
_diffrn_ambient_temperature 293(2)
_diffrn_measured_fraction_theta_full 0.99
_diffrn_measured_fraction_theta_max 0.896
_diffrn_radiation_monochromator graphite
_diffrn_radiation_source 'fine-focus sealed tube'
_diffrn_radiation_type MoK\a
_diffrn_radiation_wavelength 0.71070
_diffrn_reflns_av_R_equivalents 0.0000
_diffrn_reflns_av_sigmaI/netI 0.1297
_diffrn_reflns_limit_h_max 18
_diffrn_reflns_limit_h_min -18
_diffrn_reflns_limit_k_max 15
_diffrn_reflns_limit_k_min 0
_diffrn_reflns_limit_l_max 28
_diffrn_reflns_limit_l_min 0
_diffrn_reflns_number 7679
_diffrn_reflns_theta_full 27.00
_diffrn_reflns_theta_max 30.02
_diffrn_reflns_theta_min 1.51
_exptl_absorpt_coefficient_mu 1.440
_exptl_absorpt_correction_type none
_exptl_crystal_colour green
_exptl_crystal_density_diffrn 1.611
_exptl_crystal_density_method 'not measured'
_exptl_crystal_description prism
_exptl_crystal_F_000 1440
_exptl_crystal_size_max 0.38
_exptl_crystal_size_mid 0.22
_exptl_crystal_size_min 0.16
_refine_diff_density_max 1.206
_refine_diff_density_min -0.642
_refine_diff_density_rms 0.141
_refine_ls_extinction_method none
_refine_ls_goodness_of_fit_all 0.999
_refine_ls_goodness_of_fit_obs 1.105
_refine_ls_matrix_type full
_refine_ls_number_parameters 389
_refine_ls_number_reflns 7643
_refine_ls_number_restraints 0
_refine_ls_restrained_S_all 1.142
_refine_ls_restrained_S_obs 1.105
_refine_ls_R_factor_all 0.2038
_refine_ls_R_factor_obs 0.0743
_refine_ls_shift/esd_max 2.692
_refine_ls_shift/esd_mean 0.345
_refine_ls_structure_factor_coef Fsqd
_refine_ls_weighting_details 'calc w=1/[\s^2^(Fo^2^)+(0.1344P)^2^+0.0000P] where P=(Fo^2^+2Fc^2^)/3'
_refine_ls_weighting_scheme calc
_refine_ls_wR_factor_all 0.2997
_refine_ls_wR_factor_obs 0.1844
_reflns_number_observed 3040
_reflns_number_total 7679
_reflns_observed_criterion >2sigma(I)
_cod_data_source_file ic101970j_si_001_2.cif
_cod_data_source_block nin3clo4
_cod_original_sg_symbol_H-M 'P 21/c'
_cod_database_code 4317362

loop_
_symmetry_equiv_pos_as_xyz
'x, y, z'
'-x, y+1/2, -z+1/2'
'-x, -y, -z'
'x, -y-1/2, z-1/2'

loop_
_atom_site_aniso_label
_atom_site_aniso_U_11
_atom_site_aniso_U_22
_atom_site_aniso_U_33
_atom_site_aniso_U_23
_atom_site_aniso_U_13
_atom_site_aniso_U_12
Ni2 0.0335(5) 0.0312(4) 0.0329(6) -0.0018(4) 0.0008(4) 0.0003(4)
Ni1 0.0351(6) 0.0349(4) 0.0356(6) 0.0005(4) 0.0015(4) 0.0034(4)
N2 0.045(4) 0.031(3) 0.040(4) 0.002(3) -0.006(3) -0.003(3)
C11 0.058(6) 0.042(4) 0.058(6) 0.003(4) -0.003(5) 0.001(4)
C10 0.066(7) 0.042(4) 0.077(7) 0.008(4) 0.001(6) -0.013(4)
C9 0.078(8) 0.063(6) 0.069(7) 0.011(5) -0.002(6) -0.032(6)
C8 0.055(6) 0.048(4) 0.068(7) 0.009(4) 0.003(5) -0.015(4)
C7 0.036(5) 0.048(4) 0.039(5) -0.001(3) 0.001(4) -0.002(3)
C6 0.033(4) 0.047(4) 0.047(5) 0.001(3) 0.010(4) 0.001(3)
O1 0.023(3) 0.036(2) 0.044(3) 0.005(2) 0.003(2) -0.002(2)
O2 0.039(4) 0.070(4) 0.047(4) 0.000(3) 0.007(3) -0.002(3)
C23 0.087(11) 0.130(13) 0.095(13) -0.005(10) 0.024(9) 0.000(9)
C5 0.035(5) 0.042(4) 0.049(5) -0.007(3) -0.004(4) 0.003(3)
C4 0.029(4) 0.053(4) 0.072(6) -0.008(4) -0.012(4) 0.004(4)
C3 0.042(6) 0.082(7) 0.088(9) -0.016(6) -0.023(6) -0.001(5)
C2 0.039(6) 0.099(8) 0.058(7) 0.001(6) -0.015(5) 0.014(5)
C1 0.050(6) 0.062(5) 0.049(6) 0.006(4) -0.014(4) 0.015(4)
N1 0.040(4) 0.048(3) 0.041(4) 0.001(3) 0.000(3) 0.003(3)
N3 0.036(4) 0.045(3) 0.037(4) 0.008(3) -0.001(3) 0.005(3)
C12 0.065(7) 0.041(4) 0.061(6) 0.006(4) -0.007(5) 0.016(4)
C13 0.086(9) 0.046(5) 0.079(8) 0.024(5) 0.007(7) 0.011(5)
C14 0.083(8) 0.058(5) 0.057(7) 0.022(5) 0.017(6) 0.001(5)
C15 0.048(5) 0.057(5) 0.045(5) 0.014(4) 0.009(4) 0.002(4)
C16 0.043(5) 0.042(4) 0.032(5) 0.004(3) -0.008(4) -0.004(3)
C17 0.041(5) 0.050(4) 0.019(4) 0.000(3) 0.001(3) 0.009(3)
O3 0.032(3) 0.034(2) 0.027(3) 0.003(2) 0.000(2) 0.000(2)
O4 0.046(4) 0.058(3) 0.033(3) 0.003(3) 0.007(3) 0.004(3)
C18 0.035(5) 0.044(4) 0.047(5) -0.011(4) -0.009(4) 0.004(3)
C19 0.077(7) 0.077(6) 0.035(6) 0.002(4) -0.010(5) 0.003(5)
C20 0.103(10) 0.083(7) 0.050(6) -0.005(6) -0.037(6) -0.023(7)
C21 0.095(9) 0.060(6) 0.061(7) -0.022(5) -0.016(6) -0.013(6)
C22 0.060(6) 0.039(4) 0.054(6) -0.011(4) -0.017(5) -0.005(4)
N4 0.044(4) 0.038(3) 0.037(4) -0.002(3) -0.001(3) 0.003(3)
N5 0.040(4) 0.044(3) 0.035(4) -0.014(3) 0.001(3) 0.007(3)
N6 0.052(5) 0.052(4) 0.043(5) -0.010(3) 0.001(4) 0.009(3)
N7 0.135(10) 0.125(9) 0.048(6) -0.031(6) -0.023(6) 0.044(8)
Cl1 0.158(7) 0.235(8) 0.236(9) 0.081(7) 0.072(6) -0.001(6)
O5 0.412(36) 0.349(29) 0.225(22) 0.055(21) 0.092(22) -0.128(27)
O6 0.367(33) 0.231(22) 0.252(23) 0.006(19) -0.174(25) 0.007(22)
O7 0.202(29) 0.486(51) 0.945(95) 0.171(53) 0.031(44) 0.049(31)
O8 0.388(60) 0.294(36) 1.019(93) 0.362(48) -0.189(57) -0.144(41)
OW1 0.065(5) 0.054(3) 0.075(5) -0.013(3) 0.014(4) 0.002(3)
OW2 0.097(8) 0.104(7) 0.164(11) -0.006(7) 0.013(7) 0.004(6)

loop_
_atom_site_label
_atom_site_type_symbol
_atom_site_fract_x
_atom_site_fract_y
_atom_site_fract_z
_atom_site_U_iso_or_equiv
_atom_site_thermal_displace_type
_atom_site_occupancy
_atom_site_calc_flag
_atom_site_refinement_flags
_atom_site_disorder_group
Ni2 Ni 0.07169(7) 0.10975(8) 0.01628(5) 0.0326(3) Uani 1 d . .
Ni1 Ni 0.16645(8) -0.14399(8) 0.00777(5) 0.0352(3) Uani 1 d . .
N2 N 0.1479(5) 0.2478(5) -0.0264(3) 0.0386(15) Uani 1 d . .
C11 C 0.1208(8) 0.3653(7) -0.0300(5) 0.052(2) Uani 1 d . .
H11 H 0.0594(8) 0.3887(7) -0.0140(5) 0.072(8) Uiso 1 d R .
C10 C 0.1825(8) 0.4542(8) -0.0573(5) 0.062(3) Uani 1 d . .
H10 H 0.1615(8) 0.5353(8) -0.0604(5) 0.072(8) Uiso 1 d R .
C9 C 0.2718(9) 0.4220(9) -0.0789(6) 0.070(3) Uani 1 d . .
H9 H 0.3147(9) 0.4813(9) -0.0950(6) 0.072(8) Uiso 1 d R .
C8 C 0.3008(8) 0.2985(8) -0.0771(5) 0.057(2) Uani 1 d . .
H8 H 0.3614(8) 0.2736(8) -0.0938(5) 0.072(8) Uiso 1 d R .
C7 C 0.2362(6) 0.2152(7) -0.0498(4) 0.041(2) Uani 1 d . .
C6 C 0.2584(6) 0.0743(7) -0.0456(4) 0.042(2) Uani 1 d . .
O1 O 0.1704(4) 0.0140(4) -0.0459(3) 0.0341(12) Uani 1 d . .
O2 O 0.3193(4) 0.0438(6) -0.0998(3) 0.0518(15) Uani 1 d . .
C23 C 0.2802(11) 0.0437(16) -0.1656(8) 0.104(5) Uani 1 d . .
H23A H 0.3311(11) 0.0203(16) -0.1958(8) 0.072(8) Uiso 1 d R .
H23B H 0.2565(11) 0.1243(16) -0.1769(8) 0.072(8) Uiso 1 d R .
H23C H 0.2261(11) -0.0137(16) -0.1691(8) 0.072(8) Uiso 1 d R .
C5 C 0.3228(6) 0.0425(7) 0.0161(4) 0.042(2) Uani 1 d . .
C4 C 0.4080(6) 0.1049(8) 0.0349(5) 0.051(2) Uani 1 d . .
H4 H 0.4300(6) 0.1701(8) 0.0092(5) 0.072(8) Uiso 1 d R .
C3 C 0.4602(8) 0.0702(11) 0.0916(6) 0.071(3) Uani 1 d . .
H3 H 0.5156(8) 0.1146(11) 0.1064(6) 0.072(8) Uiso 1 d R .
C2 C 0.4301(7) -0.0292(11) 0.1256(6) 0.066(3) Uani 1 d . .
H2 H 0.4664(7) -0.0569(11) 0.1628(6) 0.072(8) Uiso 1 d R .
C1 C 0.3447(7) -0.0892(9) 0.1044(5) 0.054(2) Uani 1 d . .
H1 H 0.3239(7) -0.1566(9) 0.1289(5) 0.072(8) Uiso 1 d R .
N1 N 0.2901(5) -0.0551(6) 0.0502(3) 0.043(2) Uani 1 d . .
N3 N 0.1418(5) -0.2553(6) 0.0905(3) 0.039(2) Uani 1 d . .
C12 C 0.1726(8) -0.3699(7) 0.0996(5) 0.056(2) Uani 1 d . .
H12 H 0.2137(8) -0.4050(7) 0.0683(5) 0.072(8) Uiso 1 d R .
C13 C 0.1459(9) -0.4377(9) 0.1533(6) 0.070(3) Uani 1 d . .
H13 H 0.1719(9) -0.5160(9) 0.1598(6) 0.072(8) Uiso 1 d R .
C14 C 0.0817(9) -0.3908(9) 0.1973(5) 0.066(3) Uani 1 d . .
H14 H 0.0598(9) -0.4379(9) 0.2328(5) 0.072(8) Uiso 1 d R .
C15 C 0.0492(7) -0.2720(8) 0.1886(5) 0.050(2) Uani 1 d . .
H15 H 0.0064(7) -0.2371(8) 0.2190(5) 0.072(8) Uiso 1 d R .
C16 C 0.0798(6) -0.2059(7) 0.1355(4) 0.039(2) Uani 1 d . .
C17 C 0.0473(6) -0.0744(7) 0.1204(4) 0.037(2) Uani 1 d . .
O3 O 0.0423(4) -0.0588(4) 0.0519(2) 0.0312(11) Uani 1 d . .
O4 O -0.0447(4) -0.0545(5) 0.1503(3) 0.0458(14) Uani 1 d . .
H24 H -0.0634(4) 0.0158(5) 0.1425(3) 0.072(8) Uiso 1 d R .
C18 C 0.1212(6) 0.0200(7) 0.1504(4) 0.042(2) Uani 1 d . .
C19 C 0.1552(8) 0.0134(10) 0.2155(5) 0.063(3) Uani 1 d . .
H19 H 0.1374(8) -0.0514(10) 0.2429(5) 0.072(8) Uiso 1 d R .
C20 C 0.2175(10) 0.1067(11) 0.2394(6) 0.079(4) Uani 1 d . .
H20 H 0.2413(10) 0.1053(11) 0.2835(6) 0.072(8) Uiso 1 d R .
C21 C 0.2425(9) 0.1962(10) 0.1996(6) 0.072(3) Uani 1 d . .
H21 H 0.2864(9) 0.2567(10) 0.2146(6) 0.072(8) Uiso 1 d R .
C22 C 0.2034(7) 0.1998(7) 0.1358(5) 0.051(2) Uani 1 d . .
H22 H 0.2193(7) 0.2662(7) 0.1089(5) 0.072(8) Uiso 1 d R .
N4 N 0.1436(5) 0.1129(6) 0.1099(3) 0.0395(15) Uani 1 d . .
N5 N -0.0459(5) 0.2136(6) 0.0503(3) 0.040(2) Uani 1 d . .
N6 N -0.0484(6) 0.2609(6) 0.1036(4) 0.049(2) Uani 1 d . .
N7 N -0.0500(10) 0.3116(11) 0.1533(5) 0.103(4) Uani 1 d . .
Cl1 Cl 0.4504(6) 0.4706(9) 0.1515(5) 0.208(4) Uani 1 d . .
O5 O 0.4168(23) 0.4244(27) 0.2105(12) 0.327(14) Uani 1 d . .
O6 O 0.3910(21) 0.4360(22) 0.0870(13) 0.287(14) Uani 1 d . .
O7 O 0.5395(24) 0.3983(40) 0.1393(29) 0.544(31) Uani 1 d . .
O8 O 0.4688(33) 0.5896(35) 0.1439(29) 0.571(37) Uani 1 d . .
OW1 O 0.2634(5) -0.2555(6) -0.0455(4) 0.064(2) Uani 1 d . .
OW2 O 0.4364(8) -0.3335(10) 0.0024(6) 0.122(4) Uani 1 d . .

loop_
_atom_type_symbol
_atom_type_description
_atom_type_scat_dispersion_real
_atom_type_scat_dispersion_imag
_atom_type_scat_source
C C 0.0033 0.0016 'International Tables Vol C Tables 4.2.6.8 and 6.1.1.4'
H H 0.0000 0.0000 'International Tables Vol C Tables 4.2.6.8 and 6.1.1.4'
N N 0.0061 0.0033 'International Tables Vol C Tables 4.2.6.8 and 6.1.1.4'
Cl Cl 0.1484 0.1585 'International Tables Vol C Tables 4.2.6.8 and 6.1.1.4'
O O 0.0106 0.0060 'International Tables Vol C Tables 4.2.6.8 and 6.1.1.4'
Ni Ni 0.3393 1.1124 'International Tables Vol C Tables 4.2.6.8 and 6.1.1.4'

loop_
_geom_angle_atom_site_label_1
_geom_angle_atom_site_label_2
_geom_angle_atom_site_label_3
_geom_angle
_geom_angle_site_symmetry_1
_geom_angle_site_symmetry_3
_geom_angle_publ_flag
O3 Ni2 N2 159.2(2) . . ?
O3 Ni2 N5 102.9(2) . . ?
N2 Ni2 N5 97.6(3) . . ?
O3 Ni2 N4 77.8(2) . . ?
N2 Ni2 N4 97.9(3) . . ?
N5 Ni2 N4 92.1(3) . . ?
O3 Ni2 O3 80.8(2) . 3 ?
N2 Ni2 O3 107.0(2) . 3 ?
N5 Ni2 O3 78.9(2) . 3 ?
N4 Ni2 O3 154.3(2) . 3 ?
O3 Ni2 O1 83.7(2) . . ?
N2 Ni2 O1 77.6(2) . . ?
N5 Ni2 O1 163.1(2) . . ?
N4 Ni2 O1 104.6(2) . . ?
O3 Ni2 O1 87.0(2) 3 . ?
O1 Ni1 N3 156.9(2) . . ?
O1 Ni1 OW1 101.4(2) . . ?
N3 Ni1 OW1 100.4(3) . . ?
O1 Ni1 N1 77.8(2) . . ?
N3 Ni1 N1 95.2(3) . . ?
OW1 Ni1 N1 88.6(3) . . ?
O1 Ni1 N5 92.6(2) . 3 ?
N3 Ni1 N5 95.2(3) . 3 ?
OW1 Ni1 N5 89.5(3) . 3 ?
N1 Ni1 N5 169.6(3) . 3 ?
O1 Ni1 O3 83.1(2) . . ?
N3 Ni1 O3 77.4(2) . . ?
OW1 Ni1 O3 166.5(2) . . ?
N1 Ni1 O3 104.8(2) . . ?
N5 Ni1 O3 77.5(2) 3 . ?
C7 N2 C11 118.8(7) . . ?
C7 N2 Ni2 114.5(5) . . ?
C11 N2 Ni2 126.6(6) . . ?
N2 C11 C10 121.6(9) . . ?
C9 C10 C11 119.6(9) . . ?
C10 C9 C8 119.8(9) . . ?
C7 C8 C9 117.6(10) . . ?
N2 C7 C8 122.6(8) . . ?
N2 C7 C6 114.3(7) . . ?
C8 C7 C6 123.1(8) . . ?
O1 C6 O2 114.0(7) . . ?
O1 C6 C5 111.7(7) . . ?
O2 C6 C5 103.7(6) . . ?
O1 C6 C7 108.1(6) . . ?
O2 C6 C7 107.6(7) . . ?
C5 C6 C7 111.7(7) . . ?
C6 O1 Ni1 116.4(5) . . ?
C6 O1 Ni2 108.7(4) . . ?
Ni1 O1 Ni2 94.7(2) . . ?
C23 O2 C6 120.5(8) . . ?
N1 C5 C4 122.3(8) . . ?
N1 C5 C6 113.8(7) . . ?
C4 C5 C6 123.9(8) . . ?
C5 C4 C3 119.6(10) . . ?
C2 C3 C4 119.0(10) . . ?
C3 C2 C1 119.1(10) . . ?
N1 C1 C2 123.2(9) . . ?
C5 N1 C1 116.6(8) . . ?
C5 N1 Ni1 115.4(5) . . ?
C1 N1 Ni1 127.7(6) . . ?
C12 N3 C16 118.5(7) . . ?
C12 N3 Ni1 127.0(6) . . ?
C16 N3 Ni1 114.2(5) . . ?
N3 C12 C13 122.2(10) . . ?
C14 C13 C12 119.7(9) . . ?
C13 C14 C15 118.7(9) . . ?
C16 C15 C14 119.8(9) . . ?
N3 C16 C15 121.0(7) . . ?
N3 C16 C17 114.8(7) . . ?
C15 C16 C17 124.2(8) . . ?
O3 C17 O4 112.5(6) . . ?
O3 C17 C16 108.5(6) . . ?
O4 C17 C16 108.2(6) . . ?
O3 C17 C18 108.5(6) . . ?
O4 C17 C18 107.3(6) . . ?
C16 C17 C18 111.9(6) . . ?
C17 O3 Ni2 117.3(4) . . ?
C17 O3 Ni2 128.8(5) . 3 ?
Ni2 O3 Ni2 99.2(2) . 3 ?
C17 O3 Ni1 109.9(4) . . ?
Ni2 O3 Ni1 95.1(2) . . ?
Ni2 O3 Ni1 100.6(2) 3 . ?
N4 C18 C19 122.7(8) . . ?
N4 C18 C17 115.2(7) . . ?
C19 C18 C17 122.0(8) . . ?
C20 C19 C18 117.9(10) . . ?
C21 C20 C19 119.9(10) . . ?
C20 C21 C22 119.3(10) . . ?
N4 C22 C21 123.6(9) . . ?
C18 N4 C22 116.4(7) . . ?
C18 N4 Ni2 115.1(5) . . ?
C22 N4 Ni2 128.3(6) . . ?
N6 N5 Ni2 125.0(6) . . ?
N6 N5 Ni1 127.6(6) . 3 ?
Ni2 N5 Ni1 101.8(3) . 3 ?
N7 N6 N5 176.7(10) . . ?
O8 Cl1 O5 121.6(30) . . ?
O8 Cl1 O7 110.6(28) . . ?
O5 Cl1 O7 103.7(23) . . ?
O8 Cl1 O6 103.7(24) . . ?
O5 Cl1 O6 116.9(19) . . ?
O7 Cl1 O6 97.8(24) . . ?

loop_
_geom_bond_atom_site_label_1
_geom_bond_atom_site_label_2
_geom_bond_distance
_geom_bond_site_symmetry_2
_geom_bond_publ_flag
Ni2 O3 2.014(5) . ?
Ni2 N2 2.024(6) . ?
Ni2 N5 2.076(6) . ?
Ni2 N4 2.083(7) . ?
Ni2 O3 2.098(5) 3 ?
Ni2 O1 2.120(5) . ?
Ni1 O1 2.032(5) . ?
Ni1 N3 2.085(6) . ?
Ni1 OW1 2.095(6) . ?
Ni1 N1 2.086(7) . ?
Ni1 N5 2.110(7) 3 ?
Ni1 O3 2.124(5) . ?
N2 C7 1.337(10) . ?
N2 C11 1.334(10) . ?
C11 C10 1.397(12) . ?
C10 C9 1.335(15) . ?
C9 C8 1.402(14) . ?
C8 C7 1.380(12) . ?
C7 C6 1.567(11) . ?
C6 O1 1.353(9) . ?
C6 O2 1.417(10) . ?
C6 C5 1.528(12) . ?
O2 C23 1.40(2) . ?
C5 N1 1.346(10) . ?
C5 C4 1.376(11) . ?
C4 C3 1.370(14) . ?
C3 C2 1.35(2) . ?
C2 C1 1.378(14) . ?
C1 N1 1.344(10) . ?
N3 C12 1.328(10) . ?
N3 C16 1.356(10) . ?
C12 C13 1.360(14) . ?
C13 C14 1.351(15) . ?
C14 C15 1.377(13) . ?
C15 C16 1.356(11) . ?
C16 C17 1.528(11) . ?
C17 O3 1.381(9) . ?
C17 O4 1.406(9) . ?
C17 C18 1.541(11) . ?
O3 Ni2 2.098(5) 3 ?
C18 N4 1.337(10) . ?
C18 C19 1.370(13) . ?
C19 C20 1.394(14) . ?
C20 C21 1.31(2) . ?
C21 C22 1.366(14) . ?
C22 N4 1.338(10) . ?
N5 N6 1.186(9) . ?
N5 Ni1 2.110(7) 3 ?
N6 N7 1.137(11) . ?
Cl1 O8 1.33(3) . ?
Cl1 O5 1.37(2) . ?
Cl1 O7 1.46(3) . ?
Cl1 O6 1.55(2) . ?
C10 H10 0.93 . ?
C9 H9 0.93 . ?
C8 H8 0.93 . ?
C11 H11 0.93 . ?
C14 H14 0.93 . ?
C13 H13 0.93 . ?
C15 H15 0.93 . ?
C12 H12 0.93 . ?
C1 H1 0.93 . ?
C2 H2 0.93 . ?
C3 H3 0.93 . ?
C4 H4 0.93 . ?
C23 H23A 0.96 . ?
C23 H23B 0.96 . ?
C23 H23C 0.96 . ?
O4 H24 0.821 . ?
C19 H19 0.93 . ?
C20 H20 0.93 . ?
C21 H21 0.93 . ?
C22 H22 0.93 . ?
